data_4070251
loop_
_publ_author_name
'Alvarez, M. Angeles'
'Garc\'ia, M. Esther'
'Mart\'inez, M. Eugenia'
'Ramos, Alberto'
'Ruiz, Miguel A.'

_publ_section_title
;
 Migration and Insertion Processes in the Reactions of the
 Hydrocarbyl-Bridged Unsaturated Complexes
 [Mo2(\h5-C5H5)2(\m-R)(\m-PCy2)(CO)2] (R = Me, CH2Ph, Ph) with CO and NO
;
_journal_issue 21
_journal_name_full Organometallics
_journal_page_first 6293
_journal_paper_doi 10.1021/om9006856
_journal_volume 28
_journal_year 2009
_chemical_compound_source 'synthesis as described'
_chemical_formula_moiety 'C24 H27 Mo2 O7 P1'
_chemical_formula_sum 'C24 H27 Mo2 O7 P'
_chemical_formula_weight 650.31
_chemical_name_systematic
;
 ?
;
_space_group_IT_number 14
_symmetry_cell_setting monoclinic
_symmetry_Int_Tables_number 14
_symmetry_space_group_name_Hall '-P 2ybc'
_symmetry_space_group_name_H-M 'P 1 21/c 1'
_atom_sites_solution_hydrogens geom
_atom_sites_solution_primary direct
_atom_sites_solution_secondary difmap
_audit_conform_dict_location ftp://ftp.iucr.org/pub/cif_core.dic
_audit_conform_dict_name cif_core.dic
_audit_conform_dict_version 2.3
_audit_creation_date 2008-07-23T11:52:01-00:00
_audit_creation_method 'WinGX routine CIF_UPDATE'
_cell_angle_alpha 90
_cell_angle_beta 125.1440(10)
_cell_angle_gamma 90
_cell_formula_units_Z 4
_cell_length_a 15.2107(3)
_cell_length_b 11.5579(2)
_cell_length_c 17.7653(4)
_cell_measurement_reflns_used 4783
_cell_measurement_temperature 100(2)
_cell_measurement_theta_max 25.350
_cell_measurement_theta_min 0.407
_cell_measurement_wavelength 0.71073
_cell_volume 2553.87(9)
_computing_cell_refinement 'HKL Scalepack (Otwinowski & Minor, 1997)'
_computing_data_collection 'Collect (Bruker AXS BV, 1997-2004)'
_computing_data_reduction
;
 HKL Denzo and Scalepack (Otwinowski & Minor, 1997) 
;
_computing_molecular_graphics 'Ortep-3 for Windows (Farrugia, 1997)'
_computing_publication_material 'WinGX publication routines (Farrugia, 1999)'
_computing_structure_refinement 'SHELXL-97 (Sheldrick, 1997)'
_computing_structure_solution 'SHELXS-97 (Sheldrick, 1997)'
_diffrn_ambient_temperature 100(2)
_diffrn_measured_fraction_theta_full 1
_diffrn_measured_fraction_theta_max 1
_diffrn_measurement_device '90 mm CCD camera on \k-goniostat'
_diffrn_measurement_device_type KappaCCD
_diffrn_measurement_method CCD
_diffrn_radiation_monochromator 'horizontally mounted graphite crystal'
_diffrn_radiation_probe x-ray
_diffrn_radiation_source 'fine-focus sealed tube'
_diffrn_radiation_type MoK\a
_diffrn_radiation_wavelength 0.71073
_diffrn_reflns_av_R_equivalents 0.0304
_diffrn_reflns_av_unetI/netI 0.0279
_diffrn_reflns_limit_h_max 17
_diffrn_reflns_limit_h_min -18
_diffrn_reflns_limit_k_max 0
_diffrn_reflns_limit_k_min -13
_diffrn_reflns_limit_l_max 16
_diffrn_reflns_limit_l_min -21
_diffrn_reflns_number 23604
_diffrn_reflns_theta_full 25.35
_diffrn_reflns_theta_max 25.35
_diffrn_reflns_theta_min 2.25
_exptl_absorpt_coefficient_mu 1.085
_exptl_absorpt_correction_T_max 0.8780
_exptl_absorpt_correction_T_min 0.8075
_exptl_absorpt_correction_type multi-scan
_exptl_absorpt_process_details
;
 R.H. Blessing, Acta Cryst. (1995), A51, 33-38
;
_exptl_crystal_colour purple
_exptl_crystal_density_diffrn 1.691
_exptl_crystal_density_method 'not measured'
_exptl_crystal_description prism
_exptl_crystal_F_000 1304
_exptl_crystal_size_max 0.25
_exptl_crystal_size_mid 0.25
_exptl_crystal_size_min 0.12
_refine_diff_density_max 0.641
_refine_diff_density_min -0.834
_refine_diff_density_rms 0.226
_refine_ls_extinction_method none
_refine_ls_goodness_of_fit_ref 1.284
_refine_ls_hydrogen_treatment constr
_refine_ls_matrix_type full
_refine_ls_number_parameters 301
_refine_ls_number_reflns 4670
_refine_ls_number_restraints 0
_refine_ls_restrained_S_all 1.284
_refine_ls_R_factor_all 0.0255
_refine_ls_R_factor_gt 0.0194
_refine_ls_shift/su_max 0.002
_refine_ls_shift/su_mean 0
_refine_ls_structure_factor_coef Fsqd
_refine_ls_weighting_details 'calc w=1/[\s^2^(Fo^2^)+(0.0387P)^2^+0.9114P] where P=(Fo^2^+2Fc^2^)/3'
_refine_ls_weighting_scheme calc
_refine_ls_wR_factor_gt 0.0649
_refine_ls_wR_factor_ref 0.0756
_reflns_number_gt 4283
_reflns_number_total 4670
_reflns_threshold_expression >2sigma(I)
_cod_data_source_file om9006856_si_001.cif
_cod_data_source_block compound4
_cod_original_sg_symbol_H-M 'P 21/c'
_cod_database_code 4070251

loop_
_symmetry_equiv_pos_as_xyz
'x, y, z'
'-x, y+1/2, -z+1/2'
'-x, -y, -z'
'x, -y-1/2, z-1/2'

loop_
_atom_site_label
_atom_site_type_symbol
_atom_site_fract_x
_atom_site_fract_y
_atom_site_fract_z
_atom_site_U_iso_or_equiv
_atom_site_adp_type
_atom_site_occupancy
_atom_site_symmetry_multiplicity
_atom_site_calc_flag
_atom_site_refinement_flags
_atom_site_disorder_assembly
_atom_site_disorder_group
Mo1 Mo 0.857096(16) 0.815143(18) 0.334868(14) 0.01201(8) Uani 1 1 d . A .
Mo2 Mo 0.745089(16) 0.841678(17) 0.117671(13) 0.01249(8) Uani 1 1 d . A .
P1 P 0.71361(5) 0.70277(5) 0.21162(4) 0.01103(14) Uani 1 1 d . . .
O1 O 0.71208(16) 0.81501(16) 0.40514(13) 0.0245(4) Uani 1 1 d . A .
O2 O 0.78968(15) 1.07345(15) 0.31919(13) 0.0244(4) Uani 1 1 d . A .
O3 O 0.90065(17) 0.65883(17) 0.11624(14) 0.0285(5) Uani 1 1 d . A .
O4 O 0.53425(15) 0.71665(17) -0.05020(12) 0.0243(4) Uani 1 1 d . A .
O5 O 0.94885(16) 1.00602(17) 0.23282(13) 0.0284(5) Uani 1 1 d . A .
O6 O 0.59874(16) 1.05321(17) 0.10068(14) 0.0359(5) Uani 1 1 d . A .
O7 O 0.7533(2) 0.9618(2) -0.03767(16) 0.0518(7) Uani 1 1 d . A .
C1 C 0.7638(2) 0.8135(2) 0.37645(17) 0.0167(6) Uani 1 1 d . . .
C2 C 0.8133(2) 0.9780(2) 0.32228(16) 0.0169(5) Uani 1 1 d . . .
C3 C 0.8441(2) 0.7198(2) 0.11954(17) 0.0179(5) Uani 1 1 d . . .
C4 C 0.6093(2) 0.7586(2) 0.01130(17) 0.0176(5) Uani 1 1 d . . .
C5 C 0.8777(2) 0.9429(2) 0.20078(17) 0.0198(6) Uani 1 1 d . . .
C6 C 0.6499(2) 0.9756(2) 0.10975(18) 0.0232(6) Uani 1 1 d . . .
C7 C 0.7484(3) 0.9191(2) 0.01776(19) 0.0283(7) Uani 1 1 d . . .
C8 C 0.9908(2) 0.6678(2) 0.39177(18) 0.0220(6) Uani 1 1 d . . .
H8 H 0.9759 0.5946 0.3655 0.026 Uiso 1 1 calc R A .
C9 C 1.0295(2) 0.7627(2) 0.36914(18) 0.0215(6) Uani 1 1 d . A .
H9 H 1.0446 0.7629 0.3253 0.026 Uiso 1 1 calc R . .
C10 C 1.0417(2) 0.8579(2) 0.42466(18) 0.0238(6) Uani 1 1 d . . .
H10 H 1.0655 0.9315 0.4234 0.029 Uiso 1 1 calc R A .
C11 C 1.0109(2) 0.8209(2) 0.48238(18) 0.0248(6) Uani 1 1 d . A .
H11 H 1.0116 0.8657 0.5263 0.03 Uiso 1 1 calc R . .
C12 C 0.9786(2) 0.7032(2) 0.46120(18) 0.0252(6) Uani 1 1 d . A .
H12 H 0.9538 0.6575 0.4884 0.03 Uiso 1 1 calc R . .
C13 C 0.75312(19) 0.5518(2) 0.20679(16) 0.0136(5) Uani 1 1 d . A .
H13 H 0.8246 0.5595 0.2193 0.016 Uiso 1 1 calc R . .
C14 C 0.7707(2) 0.4738(2) 0.28406(17) 0.0180(5) Uani 1 1 d . . .
H14A H 0.8144 0.5142 0.3424 0.022 Uiso 1 1 calc R A .
H14B H 0.702 0.4561 0.2732 0.022 Uiso 1 1 calc R . .
C15 C 0.8264(2) 0.3620(2) 0.28846(19) 0.0236(6) Uani 1 1 d . A .
H15A H 0.8979 0.3796 0.305 0.028 Uiso 1 1 calc R . .
H15B H 0.834 0.3124 0.3359 0.028 Uiso 1 1 calc R . .
C16 C 0.7637(2) 0.2984(2) 0.1972(2) 0.0238(6) Uani 1 1 d . . .
H16A H 0.6956 0.2723 0.1841 0.029 Uiso 1 1 calc R A .
H16B H 0.8039 0.2309 0.2008 0.029 Uiso 1 1 calc R . .
C17 C 0.7432(3) 0.3770(3) 0.1199(2) 0.0352(8) Uani 1 1 d . A .
H17A H 0.6996 0.336 0.0618 0.042 Uiso 1 1 calc R . .
H17B H 0.8113 0.3958 0.1297 0.042 Uiso 1 1 calc R . .
C18 C 0.6862(2) 0.4891(2) 0.11407(18) 0.0237(6) Uani 1 1 d . . .
H18A H 0.6154 0.4717 0.099 0.028 Uiso 1 1 calc R A .
H18B H 0.6776 0.5382 0.066 0.028 Uiso 1 1 calc R . .
C21 C 0.5850(3) 0.6962(3) 0.2026(3) 0.0129(8) Uiso 0.7 1 d P A 1
H21 H 0.6041 0.6723 0.2633 0.015 Uiso 0.7 1 calc PR A 1
C22 C 0.5357(4) 0.8174(4) 0.1850(4) 0.0161(12) Uiso 0.7 1 d P A 1
H22A H 0.5901 0.8713 0.2292 0.019 Uiso 0.7 1 calc PR A 1
H22B H 0.5115 0.8429 0.1239 0.019 Uiso 0.7 1 calc PR A 1
C23 C 0.4409(3) 0.8183(3) 0.1930(3) 0.0200(8) Uiso 0.7 1 d P A 1
H23A H 0.4657 0.7973 0.2552 0.024 Uiso 0.7 1 calc PR A 1
H23B H 0.4108 0.8956 0.1808 0.024 Uiso 0.7 1 calc PR A 1
C24 C 0.3543(3) 0.7334(3) 0.1250(3) 0.0207(8) Uiso 0.7 1 d P A 1
H24A H 0.3233 0.7598 0.0626 0.025 Uiso 0.7 1 calc PR A 1
H24B H 0.2975 0.7307 0.1344 0.025 Uiso 0.7 1 calc PR A 1
C25 C 0.4016(3) 0.6118(3) 0.1376(3) 0.0204(8) Uiso 0.7 1 d P A 1
H25A H 0.4231 0.5815 0.1969 0.024 Uiso 0.7 1 calc PR A 1
H25B H 0.3464 0.5612 0.0903 0.024 Uiso 0.7 1 calc PR A 1
C26 C 0.4987(3) 0.6106(3) 0.1325(2) 0.0165(7) Uiso 0.7 1 d P A 1
H26A H 0.4759 0.6318 0.0709 0.02 Uiso 0.7 1 calc PR A 1
H26B H 0.5288 0.5333 0.1453 0.02 Uiso 0.7 1 calc PR A 1
C31 C 0.5661(7) 0.6958(7) 0.1655(8) 0.0129(19) Uiso 0.3 1 d P A 2
H31 H 0.5268 0.6623 0.1035 0.016 Uiso 0.3 1 calc PR A 2
C32 C 0.5489(7) 0.6182(8) 0.2245(6) 0.0214(19) Uiso 0.3 1 d P A 2
H32A H 0.5941 0.6441 0.2879 0.026 Uiso 0.3 1 calc PR A 2
H32B H 0.5696 0.5397 0.222 0.026 Uiso 0.3 1 calc PR A 2
C33 C 0.4308(8) 0.6197(8) 0.1914(7) 0.027(2) Uiso 0.3 1 d P A 2
H33A H 0.4225 0.5723 0.2319 0.032 Uiso 0.3 1 calc PR A 2
H33B H 0.3862 0.5872 0.1299 0.032 Uiso 0.3 1 calc PR A 2
C34 C 0.3932(8) 0.7453(8) 0.1902(7) 0.028(2) Uiso 0.3 1 d P A 2
H34A H 0.3183 0.7446 0.1683 0.034 Uiso 0.3 1 calc PR A 2
H34B H 0.4351 0.7765 0.2522 0.034 Uiso 0.3 1 calc PR A 2
C35 C 0.4065(8) 0.8189(8) 0.1303(7) 0.023(2) Uiso 0.3 1 d P A 2
H35A H 0.3862 0.8975 0.1331 0.028 Uiso 0.3 1 calc PR A 2
H35B H 0.3584 0.7922 0.0673 0.028 Uiso 0.3 1 calc PR A 2
C36 C 0.5224(8) 0.8188(8) 0.1573(8) 0.009(2) Uiso 0.3 1 d P A 2
H36A H 0.5685 0.8583 0.2157 0.011 Uiso 0.3 1 calc PR A 2
H36B H 0.5246 0.8614 0.1114 0.011 Uiso 0.3 1 calc PR A 2

loop_
_atom_site_aniso_label
_atom_site_aniso_U_11
_atom_site_aniso_U_22
_atom_site_aniso_U_33
_atom_site_aniso_U_23
_atom_site_aniso_U_13
_atom_site_aniso_U_12
Mo1 0.01339(13) 0.01195(13) 0.01095(13) -0.00066(7) 0.00716(10) -0.00037(8)
Mo2 0.01528(13) 0.01030(13) 0.01015(13) 0.00058(7) 0.00631(10) -0.00017(8)
P1 0.0114(3) 0.0094(3) 0.0141(3) -0.0001(2) 0.0084(3) -0.0005(2)
O1 0.0289(11) 0.0303(11) 0.0217(10) -0.0017(8) 0.0189(9) -0.0035(8)
O2 0.0318(11) 0.0134(10) 0.0278(10) -0.0032(8) 0.0171(9) -0.0005(8)
O3 0.0319(12) 0.0330(12) 0.0276(11) 0.0092(9) 0.0211(10) 0.0142(9)
O4 0.0195(10) 0.0254(10) 0.0192(10) -0.0045(8) 0.0060(9) -0.0024(8)
O5 0.0305(11) 0.0308(11) 0.0278(10) -0.0050(9) 0.0189(9) -0.0160(9)
O6 0.0310(11) 0.0172(10) 0.0379(12) -0.0040(9) 0.0072(10) 0.0091(9)
O7 0.098(2) 0.0370(13) 0.0364(13) 0.0070(11) 0.0479(14) -0.0094(13)
C1 0.0217(14) 0.0135(13) 0.0126(12) 0.0002(9) 0.0087(11) -0.0012(10)
C2 0.0168(12) 0.0216(15) 0.0119(12) -0.0021(10) 0.0081(10) -0.0052(10)
C3 0.0194(13) 0.0215(13) 0.0119(12) 0.0048(10) 0.0084(10) -0.0012(11)
C4 0.0225(14) 0.0144(13) 0.0173(13) 0.0031(10) 0.0123(12) 0.0058(11)
C5 0.0248(14) 0.0208(13) 0.0174(13) 0.0005(11) 0.0142(11) -0.0011(12)
C6 0.0238(14) 0.0180(14) 0.0159(13) -0.0021(10) 0.0045(11) -0.0017(11)
C7 0.0426(17) 0.0179(14) 0.0215(14) -0.0003(11) 0.0168(13) -0.0029(12)
C8 0.0145(13) 0.0205(14) 0.0206(14) 0.0009(10) 0.0041(11) 0.0056(10)
C9 0.0133(12) 0.0287(15) 0.0212(13) -0.0025(11) 0.0091(11) 0.0007(11)
C10 0.0133(13) 0.0242(14) 0.0233(14) -0.0048(11) 0.0044(11) -0.0041(11)
C11 0.0183(14) 0.0320(16) 0.0133(13) -0.0025(11) 0.0028(11) 0.0041(11)
C12 0.0201(14) 0.0305(15) 0.0176(13) 0.0096(12) 0.0065(11) 0.0063(12)
C13 0.0164(12) 0.0101(11) 0.0190(12) 0.0012(10) 0.0129(10) 0.0017(9)
C14 0.0206(13) 0.0154(13) 0.0167(12) 0.0015(10) 0.0099(11) -0.0021(10)
C15 0.0173(13) 0.0144(13) 0.0310(15) 0.0067(11) 0.0093(12) 0.0011(10)
C16 0.0283(15) 0.0113(12) 0.0369(16) 0.0025(11) 0.0217(14) 0.0052(11)
C17 0.067(2) 0.0169(15) 0.0385(18) -0.0003(12) 0.0399(18) 0.0090(14)
C18 0.0414(16) 0.0139(13) 0.0171(13) 0.0002(10) 0.0176(12) 0.0041(12)

loop_
_atom_type_symbol
_atom_type_description
_atom_type_scat_dispersion_real
_atom_type_scat_dispersion_imag
_atom_type_scat_source
C C 0.0033 0.0016 'International Tables Vol C Tables 4.2.6.8 and 6.1.1.4'
H H 0 0 'International Tables Vol C Tables 4.2.6.8 and 6.1.1.4'
Mo Mo -1.6832 0.6857 'International Tables Vol C Tables 4.2.6.8 and 6.1.1.4'
O O 0.0106 0.006 'International Tables Vol C Tables 4.2.6.8 and 6.1.1.4'
P P 0.1023 0.0942 'International Tables Vol C Tables 4.2.6.8 and 6.1.1.4'

loop_
_geom_angle_atom_site_label_1
_geom_angle_atom_site_label_2
_geom_angle_atom_site_label_3
_geom_angle
C1 Mo1 C2 77.17(10)
C1 Mo1 C11 93.06(11)
C2 Mo1 C11 99.06(10)
C1 Mo1 C12 88.64(11)
C2 Mo1 C12 132.45(10)
C11 Mo1 C12 35.91(10)
C1 Mo1 C10 126.41(10)
C2 Mo1 C10 94.02(10)
C11 Mo1 C10 35.47(11)
C12 Mo1 C10 58.92(10)
C1 Mo1 C8 117.62(10)
C2 Mo1 C8 151.89(10)
C11 Mo1 C8 58.53(10)
C12 Mo1 C8 34.87(10)
C10 Mo1 C8 57.88(10)
C1 Mo1 P1 82.05(8)
C2 Mo1 P1 110.13(7)
C11 Mo1 P1 148.34(7)
C12 Mo1 P1 112.46(8)
C10 Mo1 P1 147.01(7)
C8 Mo1 P1 96.10(7)
C1 Mo1 C9 146.25(10)
C2 Mo1 C9 121.27(10)
C11 Mo1 C9 58.19(10)
C12 Mo1 C9 57.83(10)
C10 Mo1 C9 34.67(9)
C8 Mo1 C9 34.22(10)
P1 Mo1 C9 112.46(7)
C1 Mo1 Mo2 117.37(7)
C2 Mo1 Mo2 82.03(7)
C11 Mo1 Mo2 148.71(8)
C12 Mo1 Mo2 142.56(8)
C10 Mo1 Mo2 113.32(7)
C8 Mo1 Mo2 108.09(7)
P1 Mo1 Mo2 51.672(16)
C9 Mo1 Mo2 94.31(7)
C7 Mo2 C5 82.39(11)
C7 Mo2 C3 85.90(11)
C5 Mo2 C3 88.34(11)
C7 Mo2 C4 85.36(11)
C5 Mo2 C4 167.70(10)
C3 Mo2 C4 91.92(10)
C7 Mo2 C6 88.82(12)
C5 Mo2 C6 88.98(10)
C3 Mo2 C6 174.35(11)
C4 Mo2 C6 89.64(10)
C7 Mo2 P1 164.82(8)
C5 Mo2 P1 111.46(7)
C3 Mo2 P1 88.26(7)
C4 Mo2 P1 80.84(7)
C6 Mo2 P1 97.35(8)
C7 Mo2 Mo1 146.73(8)
C5 Mo2 Mo1 64.34(7)
C3 Mo2 Mo1 92.19(7)
C4 Mo2 Mo1 127.91(7)
C6 Mo2 Mo1 91.13(7)
P1 Mo2 Mo1 47.447(14)
C13 P1 C21 107.91(14)
C13 P1 C31 105.8(3)
C13 P1 Mo1 113.66(8)
C21 P1 Mo1 117.23(14)
C31 P1 Mo1 130.3(3)
C13 P1 Mo2 111.84(8)
C21 P1 Mo2 123.40(13)
C31 P1 Mo2 111.4(3)
Mo1 P1 Mo2 80.881(19)
O1 C1 Mo1 176.7(2)
O2 C2 Mo1 176.9(2)
O3 C3 Mo2 173.9(2)
O4 C4 Mo2 176.7(2)
O5 C5 Mo2 167.7(2)
O6 C6 Mo2 174.7(3)
O7 C7 Mo2 178.0(3)
C9 C8 C12 108.1(2)
C9 C8 Mo1 73.62(15)
C12 C8 Mo1 69.77(15)
C9 C8 H8 125.9
C12 C8 H8 125.9
Mo1 C8 H8 122.3
C8 C9 C10 108.3(3)
C8 C9 Mo1 72.16(15)
C10 C9 Mo1 70.52(15)
C8 C9 H9 125.8
C10 C9 H9 125.8
Mo1 C9 H9 123.1
C11 C10 C9 107.7(2)
C11 C10 Mo1 70.37(15)
C9 C10 Mo1 74.81(15)
C11 C10 H10 126.1
C9 C10 H10 126.1
Mo1 C10 H10 120.5
C10 C11 C12 107.8(3)
C10 C11 Mo1 74.16(15)
C12 C11 Mo1 72.58(15)
C10 C11 H11 126.1
C12 C11 H11 126.1
Mo1 C11 H11 119
C8 C12 C11 108.1(3)
C8 C12 Mo1 75.36(15)
C11 C12 Mo1 71.51(15)
C8 C12 H12 126
C11 C12 H12 126
Mo1 C12 H12 119
C14 C13 C18 110.5(2)
C14 C13 P1 113.86(17)
C18 C13 P1 117.43(17)
C14 C13 H13 104.5
C18 C13 H13 104.5
P1 C13 H13 104.5
C15 C14 C13 110.5(2)
C15 C14 H14A 109.5
C13 C14 H14A 109.5
C15 C14 H14B 109.5
C13 C14 H14B 109.5
H14A C14 H14B 108.1
C16 C15 C14 111.6(2)
C16 C15 H15A 109.3
C14 C15 H15A 109.3
C16 C15 H15B 109.3
C14 C15 H15B 109.3
H15A C15 H15B 108
C15 C16 C17 110.6(2)
C15 C16 H16A 109.5
C17 C16 H16A 109.5
C15 C16 H16B 109.5
C17 C16 H16B 109.5
H16A C16 H16B 108.1
C16 C17 C18 112.4(2)
C16 C17 H17A 109.1
C18 C17 H17A 109.1
C16 C17 H17B 109.1
C18 C17 H17B 109.1
H17A C17 H17B 107.9
C17 C18 C13 109.2(2)
C17 C18 H18A 109.8
C13 C18 H18A 109.8
C17 C18 H18B 109.8
C13 C18 H18B 109.8
H18A C18 H18B 108.3
C22 C21 C26 109.4(3)
C22 C21 P1 110.2(3)
C26 C21 P1 117.2(3)
C22 C21 H21 106.5
C26 C21 H21 106.5
P1 C21 H21 106.5
C23 C22 C21 111.3(3)
C23 C22 H22A 109.4
C21 C22 H22A 109.4
C23 C22 H22B 109.4
C21 C22 H22B 109.4
H22A C22 H22B 108
C24 C23 C22 110.7(3)
C24 C23 H23A 109.5
C22 C23 H23A 109.5
C24 C23 H23B 109.5
C22 C23 H23B 109.5
H23A C23 H23B 108.1
C23 C24 C25 110.8(3)
C23 C24 H24A 109.5
C25 C24 H24A 109.5
C23 C24 H24B 109.5
C25 C24 H24B 109.5
H24A C24 H24B 108.1
C26 C25 C24 112.7(3)
C26 C25 H25A 109.1
C24 C25 H25A 109.1
C26 C25 H25B 109.1
C24 C25 H25B 109.1
H25A C25 H25B 107.8
C25 C26 C21 110.4(3)
C25 C26 H26A 109.6
C21 C26 H26A 109.6
C25 C26 H26B 109.6
C21 C26 H26B 109.6
H26A C26 H26B 108.1
C32 C31 C36 112.0(8)
C32 C31 P1 111.1(6)
C36 C31 P1 109.9(6)
C32 C31 H31 107.9
C36 C31 H31 107.9
P1 C31 H31 107.9
C31 C32 C33 111.0(7)
C31 C32 H32A 109.4
C33 C32 H32A 109.4
C31 C32 H32B 109.4
C33 C32 H32B 109.4
H32A C32 H32B 108
C32 C33 C34 110.9(8)
C32 C33 H33A 109.5
C34 C33 H33A 109.5
C32 C33 H33B 109.5
C34 C33 H33B 109.5
H33A C33 H33B 108.1
C35 C34 C33 110.4(9)
C35 C34 H34A 109.6
C33 C34 H34A 109.6
C35 C34 H34B 109.6
C33 C34 H34B 109.6
H34A C34 H34B 108.1
C34 C35 C36 112.7(8)
C34 C35 H35A 109.1
C36 C35 H35A 109.1
C34 C35 H35B 109.1
C36 C35 H35B 109.1
H35A C35 H35B 107.8
C35 C36 C31 112.7(7)
C35 C36 H36A 109.1
C31 C36 H36A 109.1
C35 C36 H36B 109.1
C31 C36 H36B 109.1
H36A C36 H36B 107.8

loop_
_geom_bond_atom_site_label_1
_geom_bond_atom_site_label_2
_geom_bond_distance
Mo1 C1 1.941(3)
Mo1 C2 1.967(3)
Mo1 C11 2.299(3)
Mo1 C12 2.313(3)
Mo1 C10 2.348(3)
Mo1 C8 2.385(3)
Mo1 P1 2.3964(6)
Mo1 C9 2.404(3)
Mo1 Mo2 3.2120(3)
Mo2 C7 2.014(3)
Mo2 C5 2.047(3)
Mo2 C3 2.048(3)
Mo2 C4 2.065(3)
Mo2 C6 2.068(3)
Mo2 P1 2.5520(6)
P1 C13 1.863(2)
P1 C21 1.871(4)
P1 C31 1.896(9)
O1 C1 1.158(3)
O2 C2 1.151(3)
O3 C3 1.139(3)
O4 C4 1.139(3)
O5 C5 1.148(3)
O6 C6 1.137(3)
O7 C7 1.141(4)
C8 C9 1.409(4)
C8 C12 1.409(4)
C8 H8 0.93
C9 C10 1.417(4)
C9 H9 0.93
C10 C11 1.417(4)
C10 H10 0.93
C11 C12 1.422(4)
C11 H11 0.93
C12 H12 0.93
C13 C14 1.531(3)
C13 C18 1.531(3)
C13 H13 0.98
C14 C15 1.523(4)
C14 H14A 0.97
C14 H14B 0.97
C15 C16 1.516(4)
C15 H15A 0.97
C15 H15B 0.97
C16 C17 1.521(4)
C16 H16A 0.97
C16 H16B 0.97
C17 C18 1.529(4)
C17 H17A 0.97
C17 H17B 0.97
C18 H18A 0.97
C18 H18B 0.97
C21 C22 1.533(6)
C21 C26 1.540(5)
C21 H21 0.98
C22 C23 1.528(6)
C22 H22A 0.97
C22 H22B 0.97
C23 C24 1.524(5)
C23 H23A 0.97
C23 H23B 0.97
C24 C25 1.536(5)
C24 H24A 0.97
C24 H24B 0.97
C25 C26 1.531(5)
C25 H25A 0.97
C25 H25B 0.97
C26 H26A 0.97
C26 H26B 0.97
C31 C32 1.512(13)
C31 C36 1.540(12)
C31 H31 0.98
C32 C33 1.534(13)
C32 H32A 0.97
C32 H32B 0.97
C33 C34 1.556(14)
C33 H33A 0.97
C33 H33B 0.97
C34 C35 1.464(14)
C34 H34A 0.97
C34 H34B 0.97
C35 C36 1.538(13)
C35 H35A 0.97
C35 H35B 0.97
C36 H36A 0.97
C36 H36B 0.97
